data_7230960
loop_
_publ_author_name
'Kitamura, Masanori'
'Sasaki, Suguru'
'Nishikawa, Riho'
'Yamada, Kohei'
'Kunishima, Munetaka'

_publ_section_title
;
 Imido-substituted triazines as dehydrative condensing reagents for the
 chemoselective formation of amides in the presence of free
 hydroxy&#x00A0;groups
;
_journal_issue 40
_journal_name_full 'RSC Advances'
_journal_page_first 22482
_journal_paper_doi 10.1039/C8RA03057J
_journal_volume 8
_journal_year 2018
_chemical_formula_moiety 'C9 H9 Cl N4 O3'
_chemical_formula_sum 'C9 H9 Cl N4 O3'
_chemical_formula_weight 256.65
_space_group_crystal_system monoclinic
_space_group_IT_number 14
_space_group_name_Hall '-P 2yn'
_space_group_name_H-M_alt 'P 1 21/n 1'
_symmetry_space_group_name_Hall '-P 2yn'
_symmetry_space_group_name_H-M 'P 1 21/n 1'
_atom_sites_solution_hydrogens geom
_atom_sites_solution_primary direct
_atom_sites_solution_secondary difmap
_audit_update_record
;
2018-04-05 deposited with the CCDC.
2018-06-13 downloaded from the CCDC.
;
_cell_angle_alpha 90.0000
_cell_angle_beta 107.288(8)
_cell_angle_gamma 90.0000
_cell_formula_units_Z 4
_cell_length_a 7.3141(9)
_cell_length_b 15.4030(17)
_cell_length_c 10.0589(10)
_cell_measurement_reflns_used 8266
_cell_measurement_temperature 143
_cell_measurement_theta_max 27.45
_cell_measurement_theta_min 3.06
_cell_volume 1082.0(2)
_computing_cell_refinement 'RAPID AUTO'
_computing_data_collection 'RAPID AUTO (Rigaku, ????)'
_computing_data_reduction 'RAPID AUTO'
_computing_molecular_graphics 'CrystalStructure 4.3'
_computing_publication_material 'CrystalStructure 4.3 (Rigaku, 2018)'
_computing_structure_refinement 'SHELXL97 (Sheldrick, 2008)'
_computing_structure_solution 'SIR2011 (Burla, et al., 2012)'
_diffrn_ambient_temperature 143
_diffrn_detector_area_resol_mean 10.000
_diffrn_measured_fraction_theta_full 0.999
_diffrn_measured_fraction_theta_max 0.998
_diffrn_measurement_device_type 'Rigaku R-AXIS RAPID'
_diffrn_measurement_method \w
_diffrn_radiation_type 'Mo K\a'
_diffrn_radiation_wavelength 0.71075
_diffrn_reflns_av_R_equivalents 0.0537
_diffrn_reflns_av_unetI/netI 0.0552
_diffrn_reflns_Laue_measured_fraction_full 0.999
_diffrn_reflns_Laue_measured_fraction_max 0.998
_diffrn_reflns_limit_h_max 9
_diffrn_reflns_limit_h_min -9
_diffrn_reflns_limit_k_max 19
_diffrn_reflns_limit_k_min -19
_diffrn_reflns_limit_l_max 13
_diffrn_reflns_limit_l_min -12
_diffrn_reflns_number 10253
_diffrn_reflns_point_group_measured_fraction_full 0.999
_diffrn_reflns_point_group_measured_fraction_max 0.998
_diffrn_reflns_theta_full 25.242
_diffrn_reflns_theta_max 27.449
_diffrn_reflns_theta_min 3.055
_diffrn_standards_number 0
_exptl_absorpt_coefficient_mu 0.356
_exptl_absorpt_correction_T_max 0.931
_exptl_absorpt_correction_T_min 0.759
_exptl_absorpt_correction_type multi-scan
_exptl_absorpt_process_details 'ABSCOR (Rigaku, 1995)'
_exptl_crystal_colour colorless
_exptl_crystal_density_diffrn 1.575
_exptl_crystal_density_method 'not measured'
_exptl_crystal_description block
_exptl_crystal_F_000 528.00
_exptl_crystal_size_max 0.400
_exptl_crystal_size_mid 0.300
_exptl_crystal_size_min 0.200
_refine_diff_density_max 0.30
_refine_diff_density_min -0.23
_refine_ls_extinction_method none
_refine_ls_goodness_of_fit_ref 1.040
_refine_ls_hydrogen_treatment constr
_refine_ls_number_parameters 154
_refine_ls_number_reflns 2458
_refine_ls_number_restraints 0
_refine_ls_R_factor_all 0.0445
_refine_ls_R_factor_gt 0.0343
_refine_ls_shift/su_max 0.000
_refine_ls_structure_factor_coef Fsqd
_refine_ls_weighting_details 'w = 1/[\s^2^(Fo^2^)+(0.0445P)^2^+0.2444P] where P=(Fo^2^+2Fc^2^)/3'
_refine_ls_weighting_scheme calc
_refine_ls_wR_factor_gt 0.0809
_refine_ls_wR_factor_ref 0.0847
_reflns_Friedel_coverage 0.000
_reflns_number_gt 2082
_reflns_number_total 2458
_reflns_threshold_expression F^2^>2.0\s(F^2^)
_cod_data_source_file c8ra03057j2.cif
_cod_data_source_block NWR151-064
_cod_database_code 7230960

loop_
_space_group_symop_id
_space_group_symop_operation_xyz
1 +X,+Y,+Z
2 1/2-X,1/2+Y,1/2-Z
3 -X,-Y,-Z
4 -1/2+X,-1/2-Y,-1/2+Z

loop_
_atom_site_label
_atom_site_type_symbol
_atom_site_fract_x
_atom_site_fract_y
_atom_site_fract_z
_atom_site_U_iso_or_equiv
_atom_site_adp_type
_atom_site_occupancy
_atom_site_site_symmetry_order
_atom_site_calc_flag
_atom_site_refinement_flags_posn
_atom_site_refinement_flags_adp
Cl1 Cl 0.31386(6) 0.25662(2) 0.24862(5) 0.03152(13) Uani 1 1 d . .
O1 O -0.10570(14) 0.47753(6) 0.35096(10) 0.0206(2) Uani 1 1 d . .
O2 O 0.55394(15) 0.58622(7) 0.42967(9) 0.0257(2) Uani 1 1 d . .
O3 O 0.22086(17) 0.55845(8) -0.02462(10) 0.0324(3) Uani 1 1 d . .
N1 N 0.34648(17) 0.42281(7) 0.22240(12) 0.0194(3) Uani 1 1 d . .
N2 N 0.13426(17) 0.52535(7) 0.27426(11) 0.0186(2) Uani 1 1 d . .
N3 N 0.08900(17) 0.37357(7) 0.30166(12) 0.0184(2) Uani 1 1 d . .
N4 N 0.39642(17) 0.57065(7) 0.20064(11) 0.0178(2) Uani 1 1 d . .
C1 C 0.2409(2) 0.36297(9) 0.25845(14) 0.0192(3) Uani 1 1 d . .
C2 C 0.28326(19) 0.50287(8) 0.23426(12) 0.0168(3) Uani 1 1 d . .
C3 C 0.04214(19) 0.45707(9) 0.30725(13) 0.0171(3) Uani 1 1 d . .
C4 C -0.2019(2) 0.40659(10) 0.39740(14) 0.0221(3) Uani 1 1 d . .
H4A H -0.308456 0.429486 0.427164 0.026 Uiso 1 1 calc R U
H4B H -0.251125 0.365483 0.320716 0.026 Uiso 1 1 calc R U
H4C H -0.111070 0.376848 0.475693 0.026 Uiso 1 1 calc R U
C5 C 0.5423(2) 0.60674(9) 0.31130(14) 0.0183(3) Uani 1 1 d . .
C6 C 0.6752(2) 0.66939(9) 0.27247(14) 0.0225(3) Uani 1 1 d . .
H6A H 0.806144 0.660988 0.336285 0.027 Uiso 1 1 calc R U
H6B H 0.634982 0.729353 0.285561 0.027 Uiso 1 1 calc R U
C7 C 0.6804(2) 0.65913(10) 0.12298(15) 0.0242(3) Uani 1 1 d . .
H7A H 0.757730 0.706234 0.099687 0.029 Uiso 1 1 calc R U
H7B H 0.739810 0.602880 0.112034 0.029 Uiso 1 1 calc R U
C8 C 0.4766(2) 0.66286(10) 0.02610(14) 0.0229(3) Uani 1 1 d . .
H8A H 0.421148 0.720577 0.033979 0.028 Uiso 1 1 calc R U
H8B H 0.478629 0.655591 -0.071233 0.028 Uiso 1 1 calc R U
C9 C 0.3527(2) 0.59399(9) 0.05939(13) 0.0200(3) Uani 1 1 d . .

loop_
_atom_site_aniso_label
_atom_site_aniso_U_11
_atom_site_aniso_U_22
_atom_site_aniso_U_33
_atom_site_aniso_U_23
_atom_site_aniso_U_13
_atom_site_aniso_U_12
Cl1 0.0323(2) 0.01425(18) 0.0573(3) 0.00328(15) 0.02749(19) 0.00314(14)
O1 0.0206(5) 0.0191(5) 0.0240(5) -0.0011(4) 0.0096(4) 0.0013(4)
O2 0.0303(6) 0.0279(5) 0.0164(5) 0.0008(4) 0.0032(4) -0.0042(5)
O3 0.0349(6) 0.0373(6) 0.0198(5) -0.0008(4) 0.0000(4) -0.0116(5)
N1 0.0191(6) 0.0168(6) 0.0232(6) -0.0003(4) 0.0078(5) -0.0009(4)
N2 0.0212(6) 0.0164(5) 0.0181(5) -0.0013(4) 0.0055(4) -0.0003(5)
N3 0.0172(6) 0.0170(6) 0.0212(6) 0.0003(4) 0.0062(4) 0.0003(4)
N4 0.0212(6) 0.0152(5) 0.0166(5) -0.0001(4) 0.0050(4) -0.0028(4)
C1 0.0194(7) 0.0140(6) 0.0237(7) 0.0000(5) 0.0058(6) 0.0003(5)
C2 0.0182(7) 0.0166(6) 0.0138(6) -0.0001(5) 0.0018(5) -0.0014(5)
C3 0.0167(6) 0.0192(6) 0.0138(6) -0.0016(5) 0.0021(5) 0.0008(5)
C4 0.0193(7) 0.0239(7) 0.0245(7) -0.0003(6) 0.0086(6) -0.0017(6)
C5 0.0191(7) 0.0146(6) 0.0197(6) -0.0014(5) 0.0036(5) 0.0006(5)
C6 0.0215(7) 0.0184(7) 0.0251(7) 0.0003(5) 0.0034(6) -0.0036(5)
C7 0.0248(8) 0.0202(7) 0.0305(8) 0.0013(6) 0.0126(6) -0.0014(6)
C8 0.0301(8) 0.0220(7) 0.0180(6) 0.0015(5) 0.0092(6) -0.0010(6)
C9 0.0240(7) 0.0188(6) 0.0170(6) 0.0002(5) 0.0060(5) 0.0013(6)

loop_
_atom_type_symbol
_atom_type_description
_atom_type_scat_dispersion_real
_atom_type_scat_dispersion_imag
_atom_type_scat_source
C C 0.0033 0.0016
;
International Tables for Crystallography
(Vol. C, Tables 4.2.6.8 and 6.1.1.4)
;
H H 0.0000 0.0000
;
International Tables for Crystallography
(Vol. C, Table 6.1.1.4)
;
O O 0.0106 0.0060
;
International Tables for Crystallography
(Vol. C, Tables 4.2.6.8 and 6.1.1.4)
;
N N 0.0061 0.0033
;
International Tables for Crystallography
(Vol. C, Tables 4.2.6.8 and 6.1.1.4)
;
Cl Cl 0.1484 0.1585
;
International Tables for Crystallography
(Vol. C, Tables 4.2.6.8 and 6.1.1.4)
;

loop_
_geom_angle_atom_site_label_1
_geom_angle_atom_site_label_2
_geom_angle_atom_site_label_3
_geom_angle
C3 O1 C4 116.81(11)
C1 N1 C2 111.95(12)
C2 N2 C3 113.05(12)
C1 N3 C3 112.64(12)
C9 N4 C5 126.09(12)
C9 N4 C2 116.77(11)
C5 N4 C2 117.14(10)
N3 C1 N1 128.56(13)
N3 C1 Cl1 116.08(10)
N1 C1 Cl1 115.36(11)
N2 C2 N1 127.67(13)
N2 C2 N4 117.99(11)
N1 C2 N4 114.33(12)
O1 C3 N3 119.28(12)
O1 C3 N2 114.58(12)
N3 C3 N2 126.13(13)
O1 C4 H4A 109.5
O1 C4 H4B 109.5
H4A C4 H4B 109.5
O1 C4 H4C 109.5
H4A C4 H4C 109.5
H4B C4 H4C 109.5
O2 C5 N4 119.36(13)
O2 C5 C6 124.19(12)
N4 C5 C6 116.45(11)
C5 C6 C7 113.44(12)
C5 C6 H6A 108.9
C7 C6 H6A 108.9
C5 C6 H6B 108.9
C7 C6 H6B 108.9
H6A C6 H6B 107.7
C8 C7 C6 108.76(12)
C8 C7 H7A 109.9
C6 C7 H7A 109.9
C8 C7 H7B 109.9
C6 C7 H7B 109.9
H7A C7 H7B 108.3
C9 C8 C7 111.92(12)
C9 C8 H8A 109.2
C7 C8 H8A 109.2
C9 C8 H8B 109.2
C7 C8 H8B 109.2
H8A C8 H8B 107.9
O3 C9 N4 119.01(13)
O3 C9 C8 125.12(12)
N4 C9 C8 115.86(12)

loop_
_geom_bond_atom_site_label_1
_geom_bond_atom_site_label_2
_geom_bond_distance
Cl1 C1 1.7348(14)
O1 C3 1.3208(17)
O1 C4 1.4499(17)
O2 C5 1.2102(17)
O3 C9 1.2081(18)
N1 C1 1.3207(18)
N1 C2 1.3348(17)
N2 C2 1.3153(18)
N2 C3 1.3428(18)
N3 C1 1.3176(19)
N3 C3 1.3365(17)
N4 C9 1.4073(17)
N4 C5 1.4073(17)
N4 C2 1.4337(17)
C4 H4A 0.9800
C4 H4B 0.9800
C4 H4C 0.9800
C5 C6 1.5018(19)
C6 C7 1.5236(19)
C6 H6A 0.9900
C6 H6B 0.9900
C7 C8 1.521(2)
C7 H7A 0.9900
C7 H7B 0.9900
C8 C9 1.496(2)
C8 H8A 0.9900
C8 H8B 0.9900

loop_
_geom_torsion_atom_site_label_1
_geom_torsion_atom_site_label_2
_geom_torsion_atom_site_label_3
_geom_torsion_atom_site_label_4
_geom_torsion
C3 N3 C1 N1 0.2(2)
C3 N3 C1 Cl1 179.65(9)
C2 N1 C1 N3 0.2(2)
C2 N1 C1 Cl1 -179.20(9)
C3 N2 C2 N1 0.88(19)
C3 N2 C2 N4 -178.05(10)
C1 N1 C2 N2 -0.85(19)
C1 N1 C2 N4 178.11(10)
C9 N4 C2 N2 -95.10(14)
C5 N4 C2 N2 85.78(15)
C9 N4 C2 N1 85.83(14)
C5 N4 C2 N1 -93.29(14)
C4 O1 C3 N3 3.18(17)
C4 O1 C3 N2 -175.72(11)
C1 N3 C3 O1 -178.94(11)
C1 N3 C3 N2 -0.19(19)
C2 N2 C3 O1 178.51(11)
C2 N2 C3 N3 -0.30(18)
C9 N4 C5 O2 173.51(13)
C2 N4 C5 O2 -7.46(18)
C9 N4 C5 C6 -6.6(2)
C2 N4 C5 C6 172.47(12)
O2 C5 C6 C7 158.31(14)
N4 C5 C6 C7 -21.62(18)
C5 C6 C7 C8 52.87(16)
C6 C7 C8 C9 -58.30(16)
C5 N4 C9 O3 -178.75(13)
C2 N4 C9 O3 2.22(19)
C5 N4 C9 C8 0.9(2)
C2 N4 C9 C8 -178.14(12)
C7 C8 C9 O3 -147.98(15)
C7 C8 C9 N4 32.41(17)
